data_7226672
loop_
_publ_author_name
'Janicki, Rafa\/l'
'K\;edziorski, Andrzej'
'Mondry, Anna'

_publ_section_title
;
 The first example of ab initio calculations of f-f transitions for the
 case of [Eu(DOTP)](5-) complex-experiment versus theory.
;
_journal_issue 40
_journal_name_full 'Physical chemistry chemical physics : PCCP'
_journal_page_first 27808
_journal_page_last 27817
_journal_paper_doi 10.1039/c6cp05284c
_journal_volume 18
_journal_year 2016
_chemical_formula_sum 'C12 H46 Eu K5 N4 O23 P4'
_chemical_formula_weight 1063.67
_chemical_name_systematic
; 
 ? 
;
_space_group_IT_number 103
_symmetry_cell_setting tetragonal
_symmetry_space_group_name_Hall 'P 4 -2c'
_symmetry_space_group_name_H-M 'P 4 c c'
_atom_sites_solution_hydrogens geom
_atom_sites_solution_primary direct
_atom_sites_solution_secondary difmap
_audit_creation_method SHELXL-97
_audit_update_record
;
2016-06-10 deposited with the CCDC.
2016-09-12 downloaded from the CCDC.
;
_cell_angle_alpha 90.00
_cell_angle_beta 90.00
_cell_angle_gamma 90.00
_cell_formula_units_Z 4
_cell_length_a 12.5231(10)
_cell_length_b 12.5231(10)
_cell_length_c 24.8781(4)
_cell_measurement_reflns_used 14258
_cell_measurement_temperature 100(2)
_cell_measurement_theta_max 28.7388
_cell_measurement_theta_min 2.8236
_cell_volume 3901.6(4)
_computing_cell_refinement 'CrysAlisPro 1.171.38.34a (Rigaku OD, 2015)'
_computing_data_collection 'CrysAlisPro 1.171.38.34a (Rigaku OD, 2015)'
_computing_data_reduction 'CrysAlisPro 1.171.38.34a (Rigaku OD, 2015)'
_computing_structure_refinement 'SHELXL-97 (Sheldrick, 1997)'
_computing_structure_solution 'SHELXS-97 (Sheldrick, 1990)'
_diffrn_ambient_temperature 100(2)
_diffrn_measured_fraction_theta_full 0.975
_diffrn_measured_fraction_theta_max 0.975
_diffrn_measurement_device_type 'Xcalibur, Sapphire2, large Be window'
_diffrn_radiation_monochromator graphite
_diffrn_radiation_source 'fine-focus sealed tube'
_diffrn_radiation_type MoK\a
_diffrn_radiation_wavelength 0.71073
_diffrn_reflns_av_R_equivalents 0.0368
_diffrn_reflns_av_sigmaI/netI 0.0265
_diffrn_reflns_limit_h_max 16
_diffrn_reflns_limit_h_min -15
_diffrn_reflns_limit_k_max 16
_diffrn_reflns_limit_k_min -15
_diffrn_reflns_limit_l_max 33
_diffrn_reflns_limit_l_min -33
_diffrn_reflns_number 29178
_diffrn_reflns_theta_full 28.74
_diffrn_reflns_theta_max 28.74
_diffrn_reflns_theta_min 2.82
_exptl_absorpt_coefficient_mu 2.390
_exptl_absorpt_correction_T_max 0.837
_exptl_absorpt_correction_T_min 0.644
_exptl_absorpt_correction_type 'analytical, from the shape'
_exptl_crystal_colour colourless
_exptl_crystal_density_diffrn 1.849
_exptl_crystal_density_method 'not measured'
_exptl_crystal_description irregular
_exptl_crystal_F_000 2192
_exptl_crystal_size_max 0.24
_exptl_crystal_size_mid 0.13
_exptl_crystal_size_min 0.09
_refine_diff_density_max 1.960
_refine_diff_density_min -0.855
_refine_diff_density_rms 0.154
_refine_ls_abs_structure_details 'Flack H D (1983), Acta Cryst. A39, 876-881'
_refine_ls_abs_structure_Flack 0.04(3)
_refine_ls_extinction_method none
_refine_ls_goodness_of_fit_ref 1.190
_refine_ls_hydrogen_treatment mixed
_refine_ls_matrix_type full
_refine_ls_number_parameters 224
_refine_ls_number_reflns 4869
_refine_ls_number_restraints 1
_refine_ls_restrained_S_all 1.190
_refine_ls_R_factor_all 0.0532
_refine_ls_R_factor_gt 0.0447
_refine_ls_shift/su_max 0.000
_refine_ls_shift/su_mean 0.000
_refine_ls_structure_factor_coef Fsqd
_refine_ls_weighting_details 'calc w=1/[\s^2^(Fo^2^)+(0.0861P)^2^+0.0000P] where P=(Fo^2^+2Fc^2^)/3'
_refine_ls_weighting_scheme calc
_refine_ls_wR_factor_gt 0.1340
_refine_ls_wR_factor_ref 0.1399
_reflns_number_gt 4228
_reflns_number_total 4869
_reflns_threshold_expression >2sigma(I)
_cod_data_source_file c6cp05284c2.cif
_cod_data_source_block keudpab
_cod_depositor_comments 'Adding full bibliography for 7226671--7226672.cif.'
_cod_original_cell_volume 3901.58(8)
_cod_original_sg_symbol_H-M P4cc
_cod_database_code 7226672

loop_
_symmetry_equiv_pos_as_xyz
'x, y, z'
'-x, -y, z'
'-y, x, z'
'y, -x, z'
'x, -y, z+1/2'
'-x, y, z+1/2'
'-y, -x, z+1/2'
'y, x, z+1/2'

loop_
_atom_site_label
_atom_site_type_symbol
_atom_site_fract_x
_atom_site_fract_y
_atom_site_fract_z
_atom_site_U_iso_or_equiv
_atom_site_adp_type
_atom_site_occupancy
_atom_site_symmetry_multiplicity
_atom_site_calc_flag
_atom_site_refinement_flags
Eu1 Eu 0.5000 0.5000 0.12579(2) 0.01833(13) Uani 1 4 d S
Eu2 Eu 0.0000 0.0000 0.37435(3) 0.01950(14) Uani 1 4 d S
O11 O 0.2323(4) 0.7039(4) 0.06107(19) 0.0337(10) Uani 1 1 d .
O12 O 0.1473(4) 0.5512(4) 0.11132(19) 0.0432(12) Uani 1 1 d .
O13 O 0.3391(3) 0.5364(3) 0.08289(17) 0.0286(9) Uani 1 1 d .
C11 C 0.3004(5) 0.6713(5) 0.1621(2) 0.0272(13) Uani 1 1 d .
H11A H 0.3460 0.7313 0.1530 0.033 Uiso 1 1 calc R
H11B H 0.2408 0.6985 0.1828 0.033 Uiso 1 1 calc R
N1 N 0.3608(4) 0.5963(4) 0.1951(2) 0.0252(10) Uani 1 1 d .
C12 C 0.4189(5) 0.6535(5) 0.2392(2) 0.0313(13) Uani 1 1 d .
H12A H 0.3708 0.7042 0.2560 0.038 Uiso 1 1 calc R
H12B H 0.4401 0.6021 0.2664 0.038 Uiso 1 1 calc R
C13 C 0.5163(5) 0.7117(5) 0.2196(2) 0.0280(12) Uani 1 1 d .
H13A H 0.4949 0.7647 0.1933 0.034 Uiso 1 1 calc R
H13B H 0.5490 0.7491 0.2496 0.034 Uiso 1 1 calc R
P1 P 0.24989(12) 0.61189(13) 0.10031(8) 0.0265(3) Uani 1 1 d .
O21 O 0.2689(3) -0.2374(3) 0.38586(19) 0.0295(9) Uani 1 1 d .
O22 O 0.1214(3) -0.1145(3) 0.41723(19) 0.0259(9) Uani 1 1 d .
O23 O 0.1148(3) -0.3124(3) 0.44014(17) 0.0283(8) Uani 1 1 d .
C21 C 0.0728(5) -0.2509(4) 0.3388(3) 0.0260(12) Uani 1 1 d .
H21A H 0.1072 -0.3065 0.3179 0.031 Uiso 1 1 calc R
H21B H 0.0022 -0.2761 0.3485 0.031 Uiso 1 1 calc R
N2 N 0.0618(4) -0.1543(4) 0.3049(2) 0.0251(10) Uani 1 1 d .
C22 C -0.0151(5) -0.1738(6) 0.2606(3) 0.0323(14) Uani 1 1 d .
H22A H -0.0018 -0.2436 0.2451 0.039 Uiso 1 1 calc R
H22B H -0.0048 -0.1208 0.2327 0.039 Uiso 1 1 calc R
C23 C -0.1291(5) -0.1685(5) 0.2807(3) 0.0295(13) Uani 1 1 d .
H23A H -0.1775 -0.1820 0.2510 0.035 Uiso 1 1 calc R
H23B H -0.1403 -0.2237 0.3074 0.035 Uiso 1 1 calc R
K1 K 0.0000 -0.5000 0.42901(8) 0.0216(3) Uani 1 2 d S
K2 K -0.02899(13) -0.22768(14) 0.50648(8) 0.0437(3) Uani 1 1 d .
K3 K 0.27423(17) -0.41057(12) 0.49674(9) 0.0631(6) Uani 1 1 d .
P2 P 0.14975(11) -0.22877(11) 0.40011(8) 0.0239(3) Uani 1 1 d .
OW1 O 0.0000 0.0000 0.5348(10) 0.090(5) Uani 1 4 d S
OW2 O 0.3984(3) -0.1827(3) 0.46828(17) 0.0310(9) Uani 1 1 d .
OW3 O 0.4493(3) -0.1468(4) 0.34458(18) 0.0380(11) Uani 1 1 d .
OW4 O 0.5000 -0.5000 0.4561(8) 0.077(5) Uani 1 4 d S
OW5 O 0.0000 -0.5000 0.2660(3) 0.058(2) Uani 1 2 d S
OW6 O 0.3307(5) -0.4410(4) 0.3726(4) 0.091(3) Uani 1 1 d .
OW7 O 0.0161(8) 0.4566(9) 0.0383(5) 0.044(2) Uiso 0.50 1 d P
OW8 O 0.0889(8) -0.2171(7) 0.6009(4) 0.043(2) Uiso 0.50 1 d P
OW9 O -0.0286(7) 0.5999(7) 0.1651(4) 0.0354(19) Uiso 0.50 1 d P

loop_
_atom_site_aniso_label
_atom_site_aniso_U_11
_atom_site_aniso_U_22
_atom_site_aniso_U_33
_atom_site_aniso_U_23
_atom_site_aniso_U_13
_atom_site_aniso_U_12
Eu1 0.01808(17) 0.01808(17) 0.0188(2) 0.000 0.000 0.000
Eu2 0.01643(17) 0.01643(17) 0.0256(3) 0.000 0.000 0.000
O11 0.036(2) 0.031(2) 0.034(2) -0.0022(18) -0.0104(18) 0.0054(19)
O12 0.028(2) 0.065(3) 0.037(3) -0.004(2) -0.0007(18) -0.010(2)
O13 0.023(2) 0.033(2) 0.030(2) -0.0151(17) -0.0047(16) 0.0060(16)
C11 0.024(3) 0.032(3) 0.025(3) -0.006(2) -0.002(2) 0.010(2)
N1 0.028(2) 0.024(2) 0.024(2) -0.0057(19) -0.005(2) 0.0008(19)
C12 0.042(3) 0.032(3) 0.020(3) -0.013(2) -0.006(2) 0.007(3)
C13 0.035(3) 0.027(3) 0.022(3) -0.006(2) -0.011(2) -0.003(2)
P1 0.0206(6) 0.0333(8) 0.0255(7) -0.0068(6) -0.0036(6) 0.0041(5)
O21 0.0173(18) 0.027(2) 0.044(3) -0.0111(18) -0.0016(17) 0.0033(15)
O22 0.0192(18) 0.0183(18) 0.040(2) -0.0046(16) -0.0071(16) 0.0048(16)
O23 0.026(2) 0.022(2) 0.037(2) -0.0012(17) -0.0067(17) 0.0048(15)
C21 0.020(3) 0.020(3) 0.039(3) -0.009(2) -0.002(2) -0.0011(19)
N2 0.021(2) 0.024(2) 0.030(2) -0.0074(19) 0.0016(18) -0.0020(19)
C22 0.036(3) 0.029(3) 0.032(3) -0.008(2) -0.007(3) 0.007(3)
C23 0.021(3) 0.026(3) 0.042(3) -0.009(3) -0.008(3) -0.002(2)
K1 0.0211(8) 0.0203(8) 0.0235(8) 0.000 0.000 0.0013(6)
K2 0.0380(8) 0.0479(9) 0.0453(8) 0.0007(7) -0.0022(7) -0.0010(7)
K3 0.1033(15) 0.0251(8) 0.0608(11) 0.0105(7) -0.0434(11) -0.0040(8)
P2 0.0179(7) 0.0181(6) 0.0358(8) -0.0058(6) -0.0026(6) 0.0008(5)
OW1 0.060(6) 0.060(6) 0.149(17) 0.000 0.000 0.000
OW2 0.031(2) 0.034(2) 0.028(2) 0.0057(18) 0.0007(16) -0.0118(18)
OW3 0.031(2) 0.053(3) 0.030(2) -0.013(2) 0.0044(18) -0.0093(19)
OW4 0.045(4) 0.045(4) 0.142(16) 0.000 0.000 0.000
OW5 0.083(7) 0.057(6) 0.034(4) 0.000 0.000 0.000(4)
OW6 0.063(4) 0.030(3) 0.181(8) 0.009(4) 0.048(5) 0.005(3)

loop_
_atom_type_symbol
_atom_type_description
_atom_type_scat_dispersion_real
_atom_type_scat_dispersion_imag
_atom_type_scat_source
C C 0.0033 0.0016 'International Tables Vol C Tables 4.2.6.8 and 6.1.1.4'
H H 0.0000 0.0000 'International Tables Vol C Tables 4.2.6.8 and 6.1.1.4'
N N 0.0061 0.0033 'International Tables Vol C Tables 4.2.6.8 and 6.1.1.4'
O O 0.0106 0.0060 'International Tables Vol C Tables 4.2.6.8 and 6.1.1.4'
P P 0.1023 0.0942 'International Tables Vol C Tables 4.2.6.8 and 6.1.1.4'
K K 0.2009 0.2494 'International Tables Vol C Tables 4.2.6.8 and 6.1.1.4'
Eu Eu -0.1578 3.6682 'International Tables Vol C Tables 4.2.6.8 and 6.1.1.4'

loop_
_geom_angle_atom_site_label_1
_geom_angle_atom_site_label_2
_geom_angle_atom_site_label_3
_geom_angle
_geom_angle_site_symmetry_1
_geom_angle_site_symmetry_3
O13 Eu1 O13 77.84(9) . 3_655
O13 Eu1 O13 125.4(2) . 2_665
O13 Eu1 O13 77.84(9) 3_655 2_665
O13 Eu1 O13 77.84(9) . 4_565
O13 Eu1 O13 125.4(2) 3_655 4_565
O13 Eu1 O13 77.84(9) 2_665 4_565
O13 Eu1 N1 123.15(14) . 4_565
O13 Eu1 N1 158.29(16) 3_655 4_565
O13 Eu1 N1 91.85(16) 2_665 4_565
O13 Eu1 N1 69.51(14) 4_565 4_565
O13 Eu1 N1 91.85(16) . 3_655
O13 Eu1 N1 69.51(14) 3_655 3_655
O13 Eu1 N1 123.15(14) 2_665 3_655
O13 Eu1 N1 158.29(16) 4_565 3_655
N1 Eu1 N1 101.8(2) 4_565 3_655
O13 Eu1 N1 158.29(16) . 2_665
O13 Eu1 N1 91.85(16) 3_655 2_665
O13 Eu1 N1 69.51(14) 2_665 2_665
O13 Eu1 N1 123.15(15) 4_565 2_665
N1 Eu1 N1 66.55(11) 4_565 2_665
N1 Eu1 N1 66.55(11) 3_655 2_665
O13 Eu1 N1 69.51(14) . .
O13 Eu1 N1 123.15(15) 3_655 .
O13 Eu1 N1 158.29(16) 2_665 .
O13 Eu1 N1 91.85(16) 4_565 .
N1 Eu1 N1 66.55(11) 4_565 .
N1 Eu1 N1 66.55(11) 3_655 .
N1 Eu1 N1 101.8(2) 2_665 .
O13 Eu1 P1 75.20(11) . 3_655
O13 Eu1 P1 19.96(9) 3_655 3_655
O13 Eu1 P1 95.09(11) 2_665 3_655
O13 Eu1 P1 140.64(11) 4_565 3_655
N1 Eu1 P1 149.85(11) 4_565 3_655
N1 Eu1 P1 50.55(10) 3_655 3_655
N1 Eu1 P1 88.56(11) 2_665 3_655
N1 Eu1 P1 104.74(11) . 3_655
O13 Eu1 P1 95.09(11) . 4_565
O13 Eu1 P1 140.64(11) 3_655 4_565
O13 Eu1 P1 75.20(11) 2_665 4_565
O13 Eu1 P1 19.96(9) 4_565 4_565
N1 Eu1 P1 50.55(10) 4_565 4_565
N1 Eu1 P1 149.85(11) 3_655 4_565
N1 Eu1 P1 104.74(11) 2_665 4_565
N1 Eu1 P1 88.56(11) . 4_565
P1 Eu1 P1 159.06(7) 3_655 4_565
O13 Eu1 P1 19.96(9) . .
O13 Eu1 P1 95.09(11) 3_655 .
O13 Eu1 P1 140.64(11) 2_665 .
O13 Eu1 P1 75.20(11) 4_565 .
N1 Eu1 P1 104.74(11) 4_565 .
N1 Eu1 P1 88.56(11) 3_655 .
N1 Eu1 P1 149.85(11) 2_665 .
N1 Eu1 P1 50.55(10) . .
P1 Eu1 P1 88.108(13) 3_655 .
P1 Eu1 P1 88.108(13) 4_565 .
O13 Eu1 P1 140.64(11) . 2_665
O13 Eu1 P1 75.20(11) 3_655 2_665
O13 Eu1 P1 19.96(9) 2_665 2_665
O13 Eu1 P1 95.09(11) 4_565 2_665
N1 Eu1 P1 88.56(11) 4_565 2_665
N1 Eu1 P1 104.74(11) 3_655 2_665
N1 Eu1 P1 50.55(10) 2_665 2_665
N1 Eu1 P1 149.85(11) . 2_665
P1 Eu1 P1 88.108(13) 3_655 2_665
P1 Eu1 P1 88.108(13) 4_565 2_665
P1 Eu1 P1 159.06(7) . 2_665
O22 Eu2 O22 78.07(10) 2 4
O22 Eu2 O22 78.07(10) 2 3
O22 Eu2 O22 125.9(2) 4 3
O22 Eu2 O22 125.9(2) 2 .
O22 Eu2 O22 78.07(10) 4 .
O22 Eu2 O22 78.07(10) 3 .
O22 Eu2 N2 90.14(15) 2 4
O22 Eu2 N2 70.65(15) 4 4
O22 Eu2 N2 155.82(15) 3 4
O22 Eu2 N2 125.34(13) . 4
O22 Eu2 N2 155.82(15) 2 .
O22 Eu2 N2 90.14(15) 4 .
O22 Eu2 N2 125.34(13) 3 .
O22 Eu2 N2 70.65(15) . .
N2 Eu2 N2 65.92(12) 4 .
O22 Eu2 N2 70.65(15) 2 2
O22 Eu2 N2 125.34(13) 4 2
O22 Eu2 N2 90.14(15) 3 2
O22 Eu2 N2 155.82(15) . 2
N2 Eu2 N2 65.92(12) 4 2
N2 Eu2 N2 100.6(2) . 2
O22 Eu2 N2 125.34(13) 2 3
O22 Eu2 N2 155.82(15) 4 3
O22 Eu2 N2 70.65(15) 3 3
O22 Eu2 N2 90.14(15) . 3
N2 Eu2 N2 100.6(2) 4 3
N2 Eu2 N2 65.92(12) . 3
N2 Eu2 N2 65.92(12) 2 3
O22 Eu2 P2 73.28(9) 2 4
O22 Eu2 P2 20.78(10) 4 4
O22 Eu2 P2 140.15(12) 3 4
O22 Eu2 P2 96.92(10) . 4
N2 Eu2 P2 51.39(11) 4 4
N2 Eu2 P2 88.19(10) . 4
N2 Eu2 P2 105.46(10) 2 4
N2 Eu2 P2 149.20(12) 3 4
O22 Eu2 P2 96.92(10) 2 3
O22 Eu2 P2 140.15(12) 4 3
O22 Eu2 P2 20.78(10) 3 3
O22 Eu2 P2 73.28(9) . 3
N2 Eu2 P2 149.20(12) 4 3
N2 Eu2 P2 105.46(10) . 3
N2 Eu2 P2 88.19(10) 2 3
N2 Eu2 P2 51.39(11) 3 3
P2 Eu2 P2 158.80(8) 4 3
O22 Eu2 P2 20.78(10) 2 2
O22 Eu2 P2 96.92(10) 4 2
O22 Eu2 P2 73.28(9) 3 2
O22 Eu2 P2 140.15(12) . 2
N2 Eu2 P2 88.19(10) 4 2
N2 Eu2 P2 149.20(12) . 2
N2 Eu2 P2 51.39(11) 2 2
N2 Eu2 P2 105.46(10) 3 2
P2 Eu2 P2 88.061(14) 4 2
P2 Eu2 P2 88.061(14) 3 2
O22 Eu2 P2 140.15(12) 2 .
O22 Eu2 P2 73.28(9) 4 .
O22 Eu2 P2 96.92(10) 3 .
O22 Eu2 P2 20.78(10) . .
N2 Eu2 P2 105.46(10) 4 .
N2 Eu2 P2 51.39(11) . .
N2 Eu2 P2 149.20(12) 2 .
N2 Eu2 P2 88.19(10) 3 .
P2 Eu2 P2 88.061(14) 4 .
P2 Eu2 P2 88.061(14) 3 .
P2 Eu2 P2 158.80(8) 2 .
P1 O11 K3 109.2(2) . 7_564
P1 O11 K2 128.7(3) . 6_564
K3 O11 K2 113.21(16) 7_564 6_564
P1 O13 Eu1 128.7(2) . .
P1 O13 K3 110.8(2) . 5_554
Eu1 O13 K3 119.72(15) . 5_554
P1 O13 K3 86.4(2) . 7_564
Eu1 O13 K3 101.69(14) . 7_564
K3 O13 K3 89.19(13) 5_554 7_564
N1 C11 P1 113.1(4) . .
C11 N1 C13 110.5(5) . 3_655
C11 N1 C12 110.9(5) . .
C13 N1 C12 108.6(5) 3_655 .
C11 N1 Eu1 105.0(3) . .
C13 N1 Eu1 110.6(3) 3_655 .
C12 N1 Eu1 111.3(4) . .
C13 C12 N1 112.8(5) . .
N1 C13 C12 112.6(5) 4_565 .
O11 P1 O12 111.8(3) . .
O11 P1 O13 113.1(3) . .
O12 P1 O13 111.1(3) . .
O11 P1 C11 106.4(3) . .
O12 P1 C11 110.3(3) . .
O13 P1 C11 103.8(2) . .
O11 P1 Eu1 123.28(19) . .
O12 P1 Eu1 121.7(2) . .
O13 P1 Eu1 31.33(15) . .
C11 P1 Eu1 72.46(19) . .
O11 P1 K3 46.94(19) . 7_564
O12 P1 K3 143.92(19) . 7_564
O13 P1 K3 68.27(18) . 7_564
C11 P1 K3 104.5(2) . 7_564
Eu1 P1 K3 77.61(5) . 7_564
O11 P1 K3 94.73(18) . 5_554
O12 P1 K3 81.4(2) . 5_554
O13 P1 K3 45.93(15) . 5_554
C11 P1 K3 148.9(2) . 5_554
Eu1 P1 K3 76.93(5) . 5_554
K3 P1 K3 73.54(8) 7_564 5_554
P2 O22 Eu2 126.4(2) . .
P2 O22 K2 117.8(2) . 3
Eu2 O22 K2 115.77(15) . 3
P2 O22 K2 85.21(18) . .
Eu2 O22 K2 101.66(13) . .
K2 O22 K2 84.27(13) 3 .
P2 O23 K2 109.19(19) . .
P2 O23 K3 116.1(2) . .
K2 O23 K3 110.71(16) . .
P2 O23 K1 132.3(2) . .
K2 O23 K1 92.80(13) . .
K3 O23 K1 92.80(12) . .
N2 C21 P2 113.6(4) . .
C21 N2 C22 110.4(4) . .
C21 N2 C23 108.5(5) . 3
C22 N2 C23 108.4(5) . 3
C21 N2 Eu2 104.3(3) . .
C22 N2 Eu2 113.9(3) . .
C23 N2 Eu2 111.2(3) 3 .
N2 C22 C23 111.1(5) . .
N2 C23 C22 111.7(5) 4 .
O23 K1 O23 168.52(19) . 2_545
O23 K1 OW7 72.5(2) . 5
O23 K1 OW7 96.1(2) 2_545 5
O23 K1 OW7 96.1(2) . 6_545
O23 K1 OW7 72.5(2) 2_545 6_545
OW7 K1 OW7 24.1(5) 5 6_545
O23 K1 OW2 90.23(11) . 4
O23 K1 OW2 85.76(11) 2_545 4
OW7 K1 OW2 68.2(2) 5 4
OW7 K1 OW2 71.8(2) 6_545 4
O23 K1 OW2 85.76(11) . 3_545
O23 K1 OW2 90.23(11) 2_545 3_545
OW7 K1 OW2 71.8(2) 5 3_545
OW7 K1 OW2 68.2(2) 6_545 3_545
OW2 K1 OW2 139.08(19) 4 3_545
O23 K1 OW3 102.62(13) . 4
O23 K1 OW3 85.88(13) 2_545 4
OW7 K1 OW3 136.1(2) 5 4
OW7 K1 OW3 135.6(2) 6_545 4
OW2 K1 OW3 68.26(12) 4 4
OW2 K1 OW3 152.04(14) 3_545 4
O23 K1 OW3 85.88(13) . 3_545
O23 K1 OW3 102.62(13) 2_545 3_545
OW7 K1 OW3 135.6(2) 5 3_545
OW7 K1 OW3 136.1(2) 6_545 3_545
OW2 K1 OW3 152.04(14) 4 3_545
OW2 K1 OW3 68.26(12) 3_545 3_545
OW3 K1 OW3 85.6(2) 4 3_545
O23 K1 K2 42.54(9) . .
O23 K1 K2 129.71(9) 2_545 .
OW7 K1 K2 50.1(2) 5 .
OW7 K1 K2 71.6(2) 6_545 .
OW2 K1 K2 50.10(9) 4 .
OW2 K1 K2 107.39(10) 3_545 .
OW3 K1 K2 96.19(9) 4 .
OW3 K1 K2 127.66(10) 3_545 .
O23 K1 K2 129.71(9) . 2_545
O23 K1 K2 42.54(9) 2_545 2_545
OW7 K1 K2 71.6(2) 5 2_545
OW7 K1 K2 50.1(2) 6_545 2_545
OW2 K1 K2 107.39(10) 4 2_545
OW2 K1 K2 50.10(9) 3_545 2_545
OW3 K1 K2 127.66(10) 4 2_545
OW3 K1 K2 96.19(9) 3_545 2_545
K2 K1 K2 121.34(7) . 2_545
O23 K1 K3 130.06(9) . 2_545
O23 K1 K3 43.27(8) 2_545 2_545
OW7 K1 K3 72.8(2) 5 2_545
OW7 K1 K3 57.9(2) 6_545 2_545
OW2 K1 K3 43.49(9) 4 2_545
OW2 K1 K3 115.46(10) 3_545 2_545
OW3 K1 K3 79.59(11) 4 2_545
OW3 K1 K3 143.24(10) 3_545 2_545
K2 K1 K3 87.54(4) . 2_545
K2 K1 K3 68.21(4) 2_545 2_545
O23 K1 K3 43.27(8) . .
O23 K1 K3 130.06(9) 2_545 .
OW7 K1 K3 57.9(2) 5 .
OW7 K1 K3 72.8(2) 6_545 .
OW2 K1 K3 115.46(10) 4 .
OW2 K1 K3 43.49(9) 3_545 .
OW3 K1 K3 143.24(10) 4 .
OW3 K1 K3 79.59(11) 3_545 .
K2 K1 K3 68.21(4) . .
K2 K1 K3 87.54(4) 2_545 .
K3 K1 K3 129.99(8) 2_545 .
O23 K2 OW8 100.6(2) . .
O23 K2 O22 87.50(13) . 4
OW8 K2 O22 148.3(2) . 4
O23 K2 OW1 116.6(3) . .
OW8 K2 OW1 71.8(4) . .
O22 K2 OW1 77.2(4) 4 .
O23 K2 O11 137.57(13) . 6_545
OW8 K2 O11 94.7(2) . 6_545
O22 K2 O11 99.77(13) 4 6_545
OW1 K2 O11 105.7(3) . 6_545
O23 K2 OW2 87.38(12) . 4
OW8 K2 OW2 129.5(2) . 4
O22 K2 OW2 81.01(12) 4 4
OW1 K2 OW2 146.35(14) . 4
O11 K2 OW2 53.35(12) 6_545 4
O23 K2 OW7 70.1(2) . 5
OW8 K2 OW7 74.0(3) . 5
O22 K2 OW7 136.8(2) 4 5
OW1 K2 OW7 145.8(4) . 5
O11 K2 OW7 76.7(2) 6_545 5
OW2 K2 OW7 62.1(2) 4 5
O23 K2 O22 49.92(11) . .
OW8 K2 O22 104.5(2) . .
O22 K2 O22 58.06(14) 4 .
OW1 K2 O22 70.7(4) . .
O11 K2 O22 157.81(13) 6_545 .
OW2 K2 O22 117.62(12) 4 .
OW7 K2 O22 119.0(2) 5 .
O23 K2 P2 24.29(9) . .
OW8 K2 P2 107.6(2) . .
O22 K2 P2 69.11(9) 4 .
OW1 K2 P2 96.1(4) . .
O11 K2 P2 152.82(10) 6_545 .
OW2 K2 P2 99.68(9) 4 .
OW7 K2 P2 94.3(2) 5 .
O22 K2 P2 26.19(7) . .
O23 K2 P2 96.71(10) . 4
OW8 K2 P2 159.1(2) . 4
O22 K2 P2 21.11(8) 4 4
OW1 K2 P2 89.9(3) . 4
O11 K2 P2 80.16(10) 6_545 4
OW2 K2 P2 62.67(8) 4 4
OW7 K2 P2 123.5(2) 5 4
O22 K2 P2 77.96(8) . 4
P2 K2 P2 83.90(6) . 4
O23 K2 K1 44.66(9) . .
OW8 K2 K1 114.0(2) . .
O22 K2 K1 93.37(10) 4 .
OW1 K2 K1 160.1(4) . .
O11 K2 K1 92.99(9) 6_545 .
OW2 K2 K1 45.03(8) 4 .
OW7 K2 K1 44.8(2) 5 .
O22 K2 K1 89.43(8) . .
P2 K2 K1 64.09(4) . .
P2 K2 K1 86.66(5) 4 .
O23 K2 K2 73.08(10) . 3
OW8 K2 K2 63.3(2) . 3
O22 K2 K2 90.65(8) 4 3
OW1 K2 K2 46.62(11) . 3
O11 K2 K2 147.48(9) 6_545 3
OW2 K2 K2 159.13(9) 4 3
OW7 K2 K2 115.61(19) 5 3
O22 K2 K2 43.28(8) . 3
P2 K2 K2 59.45(4) . 3
P2 K2 K2 111.49(3) 4 3
K1 K2 K2 117.24(5) . 3
O23 K3 OW2 87.39(12) . 3_545
O23 K3 O11 90.42(13) . 7_655
OW2 K3 O11 153.60(16) 3_545 7_655
O23 K3 O13 149.83(15) . 5
OW2 K3 O13 80.04(12) 3_545 5
O11 K3 O13 88.98(14) 7_655 5
O23 K3 OW6 73.58(16) . .
OW2 K3 OW6 74.87(14) 3_545 .
O11 K3 OW6 129.46(15) 7_655 .
O13 K3 OW6 127.84(16) 5 .
O23 K3 OW4 129.7(4) . .
OW2 K3 OW4 88.99(14) 3_545 .
O11 K3 OW4 112.2(2) 7_655 .
O13 K3 OW4 77.7(3) 5 .
OW6 K3 OW4 57.2(4) . .
O23 K3 O13 137.11(12) . 7_655
OW2 K3 O13 134.40(12) 3_545 7_655
O11 K3 O13 48.44(12) 7_655 7_655
O13 K3 O13 56.40(14) 5 7_655
OW6 K3 O13 119.91(17) . 7_655
OW4 K3 O13 70.6(3) . 7_655
O23 K3 OW2 81.14(12) . .
OW2 K3 OW2 152.60(17) 3_545 .
O11 K3 OW2 51.92(12) 7_655 .
O13 K3 OW2 120.89(12) 5 .
OW6 K3 OW2 78.03(14) . .
OW4 K3 OW2 79.64(11) . .
O13 K3 OW2 64.66(10) 7_655 .
O23 K3 P1 114.21(10) . 7_655
OW2 K3 P1 147.65(10) 3_545 7_655
O11 K3 P1 23.82(10) 7_655 7_655
O13 K3 P1 69.28(10) 5 7_655
OW6 K3 P1 132.67(14) . 7_655
OW4 K3 P1 94.1(3) . 7_655
O13 K3 P1 25.28(7) 7_655 7_655
OW2 K3 P1 58.86(8) . 7_655
O23 K3 P1 128.20(12) . 5
OW2 K3 P1 62.69(9) 3_545 5
O11 K3 P1 99.15(11) 7_655 5
O13 K3 P1 23.22(8) 5 5
OW6 K3 P1 128.67(12) . 5
OW4 K3 P1 93.2(3) . 5
O13 K3 P1 77.78(8) 7_655 5
OW2 K3 P1 142.08(9) . 5
P1 K3 P1 84.97(6) 7_655 5
O23 K3 P2 21.75(9) . .
OW2 K3 P2 101.24(9) 3_545 .
O11 K3 P2 85.42(10) 7_655 .
O13 K3 P2 169.42(13) 5 .
OW6 K3 P2 62.15(12) . .
OW4 K3 P2 112.7(3) . .
O13 K3 P2 124.11(8) 7_655 .
OW2 K3 P2 61.68(8) . .
P1 K3 P2 107.09(5) 7_655 .
P1 K3 P2 149.94(7) 5 .
O23 K3 K1 43.93(9) . .
OW2 K3 K1 44.48(9) 3_545 .
O11 K3 K1 123.92(12) 7_655 .
O13 K3 K1 114.72(10) 5 .
OW6 K3 K1 75.43(14) . .
OW4 K3 K1 121.9(3) . .
O13 K3 K1 164.63(10) 7_655 .
OW2 K3 K1 123.64(8) . .
P1 K3 K1 143.94(8) 7_655 .
P1 K3 K1 91.87(5) 5 .
P2 K3 K1 61.97(4) . .
O23 P2 O22 113.4(2) . .
O23 P2 O21 112.6(2) . .
O22 P2 O21 110.7(2) . .
O23 P2 C21 107.0(2) . .
O22 P2 C21 104.6(2) . .
O21 P2 C21 108.0(3) . .
O23 P2 K2 46.51(15) . .
O22 P2 K2 68.61(18) . .
O21 P2 K2 143.42(19) . .
C21 P2 K2 107.3(2) . .
O23 P2 Eu2 122.38(16) . .
O22 P2 Eu2 32.84(16) . .
O21 P2 Eu2 122.56(18) . .
C21 P2 Eu2 71.76(18) . .
K2 P2 Eu2 77.85(5) . .
O23 P2 K3 42.16(15) . .
O22 P2 K3 119.75(19) . .
O21 P2 K3 72.19(18) . .
C21 P2 K3 132.80(18) . .
K2 P2 K3 77.06(6) . .
Eu2 P2 K3 149.52(6) . .
O23 P2 K2 94.13(16) . 3
O22 P2 K2 41.08(16) . 3
O21 P2 K2 87.56(16) . 3
C21 P2 K2 145.48(18) . 3
K2 P2 K2 68.20(6) . 3
Eu2 P2 K2 73.90(4) . 3
K3 P2 K2 80.88(5) . 3
K2 OW1 K2 86.8(2) 4 .
K2 OW1 K2 86.8(2) 4 2
K2 OW1 K2 152.5(9) . 2
K2 OW1 K2 152.5(9) 4 3
K2 OW1 K2 86.8(2) . 3
K2 OW1 K2 86.8(2) 2 3
K3 OW2 K1 92.02(12) 4_655 3
K3 OW2 K2 143.05(17) 4_655 3
K1 OW2 K2 84.86(12) 3 3
K3 OW2 K3 89.69(14) 4_655 .
K1 OW2 K3 171.82(16) 3 .
K2 OW2 K3 98.53(12) 3 .
K3 OW4 K3 143.2(7) 4_655 3_545
K3 OW4 K3 84.3(2) 4_655 .
K3 OW4 K3 84.3(2) 3_545 .
K3 OW4 K3 84.3(2) 4_655 2_645
K3 OW4 K3 84.3(2) 3_545 2_645
K3 OW4 K3 143.2(7) . 2_645
OW7 OW7 K1 78.0(2) 2_565 5_554
OW7 OW7 K2 145.4(10) 2_565 5_554
K1 OW7 K2 85.2(3) 5_554 5_554

loop_
_geom_bond_atom_site_label_1
_geom_bond_atom_site_label_2
_geom_bond_distance
_geom_bond_site_symmetry_2
Eu1 O13 2.325(4) .
Eu1 O13 2.325(4) 3_655
Eu1 O13 2.325(4) 2_665
Eu1 O13 2.325(4) 4_565
Eu1 N1 2.732(5) 4_565
Eu1 N1 2.732(5) 3_655
Eu1 N1 2.732(5) 2_665
Eu1 N1 2.732(5) .
Eu1 P1 3.4894(14) 3_655
Eu1 P1 3.4894(14) 4_565
Eu1 P1 3.4894(14) .
Eu1 P1 3.4894(14) 2_665
Eu2 O22 2.346(4) 2
Eu2 O22 2.346(4) 4
Eu2 O22 2.346(4) 3
Eu2 O22 2.346(4) .
Eu2 N2 2.705(5) 4
Eu2 N2 2.705(5) .
Eu2 N2 2.705(5) 2
Eu2 N2 2.705(5) 3
Eu2 P2 3.4835(14) 4
Eu2 P2 3.4835(14) 3
Eu2 P2 3.4835(14) 2
Eu2 P2 3.4835(14) .
O11 P1 1.526(5) .
O11 K3 2.760(5) 7_564
O11 K2 3.011(5) 6_564
O12 P1 1.517(5) .
O13 P1 1.526(4) .
O13 K3 2.781(4) 5_554
O13 K3 3.320(5) 7_564
C11 N1 1.459(8) .
C11 P1 1.820(6) .
N1 C13 1.483(8) 3_655
N1 C12 1.500(7) .
C12 C13 1.503(9) .
C13 N1 1.483(8) 4_565
P1 K3 3.567(2) 7_564
P1 K3 3.618(2) 5_554
O21 P2 1.537(4) .
O22 P2 1.535(4) .
O22 K2 2.801(4) 3
O22 K2 3.239(5) .
O23 P2 1.510(4) .
O23 K2 2.663(4) .
O23 K3 2.735(4) .
O23 K1 2.769(4) .
C21 N2 1.481(8) .
C21 P2 1.826(6) .
N2 C22 1.484(8) .
N2 C23 1.498(7) 3
C22 C23 1.514(9) .
C23 N2 1.498(7) 4
K1 O23 2.769(4) 2_545
K1 OW7 2.780(12) 5
K1 OW7 2.780(12) 6_545
K1 OW2 2.795(4) 4
K1 OW2 2.795(4) 3_545
K1 OW3 2.863(4) 4
K1 OW3 2.863(4) 3_545
K1 K2 3.9339(19) .
K1 K2 3.9339(19) 2_545
K1 K3 3.986(2) 2_545
K1 K3 3.986(2) .
K2 OW8 2.778(10) .
K2 O22 2.801(4) 4
K2 OW1 2.959(6) .
K2 O11 3.011(5) 6_545
K2 OW2 3.030(5) 4
K2 OW7 3.027(12) 5
K2 P2 3.466(2) .
K2 P2 3.770(2) 4
K2 K2 4.065(2) 3
K3 OW2 2.745(4) 3_545
K3 O11 2.760(5) 7_655
K3 O13 2.781(4) 5
K3 OW6 3.190(10) .
K3 OW4 3.205(7) .
K3 O13 3.320(5) 7_655
K3 OW2 3.326(4) .
K3 P1 3.567(2) 7_655
K3 P1 3.618(2) 5
K3 P2 3.660(2) .
P2 K2 3.770(2) 3
OW1 K2 2.959(6) 4
OW1 K2 2.959(6) 2
OW1 K2 2.959(6) 3
OW2 K3 2.745(4) 4_655
OW2 K1 2.795(4) 3
OW2 K2 3.030(5) 3
OW3 K1 2.863(4) 3
OW4 K3 3.205(7) 4_655
OW4 K3 3.205(7) 3_545
OW4 K3 3.205(7) 2_645
OW7 OW7 1.16(2) 2_565
OW7 K1 2.780(12) 5_554
OW7 K2 3.027(12) 5_554
